data_4079663
loop_
_publ_author_name
'Kozhukh, Julia'
'Fedoce Lopes, Juliana'
'Dos Santos, H\'elio F.'
'Lippard, Stephen J.'

_publ_section_title
;
 Reactions of Organozinc Thiolates with Nitrosonium Ion:C-Nitroso
 Formation by Possible Transnitrosation
;
_journal_issue 23
_journal_name_full Organometallics
_journal_page_first 8063
_journal_paper_doi 10.1021/om300922m
_journal_volume 31
_journal_year 2012
_chemical_formula_sum 'C18 H22 N2 O2'
_chemical_formula_weight 298.38
_chemical_name_systematic
; 
 ? 
;
_space_group_IT_number 61
_symmetry_cell_setting orthorhombic
_symmetry_space_group_name_Hall '-P 2ac 2ab'
_symmetry_space_group_name_H-M 'P b c a'
_atom_sites_solution_hydrogens geom
_atom_sites_solution_primary direct
_atom_sites_solution_secondary difmap
_audit_creation_method SHELXL-97
_cell_angle_alpha 90.00
_cell_angle_beta 90.00
_cell_angle_gamma 90.00
_cell_formula_units_Z 4
_cell_length_a 8.7539(7)
_cell_length_b 10.3947(8)
_cell_length_c 17.2466(14)
_cell_measurement_reflns_used 9871
_cell_measurement_temperature 110(2)
_cell_measurement_theta_max 31.09
_cell_measurement_theta_min 2.36
_cell_volume 1569.3(2)
_computing_cell_refinement 'Bruker SMART'
_computing_data_collection 'Bruker SMART'
_computing_data_reduction 'Bruker SAINT'
_computing_molecular_graphics 'Bruker SHELXTL'
_computing_publication_material 'Bruker SHELXTL'
_computing_structure_refinement 'SHELXL-97 (Sheldrick, 2008)'
_computing_structure_solution 'SHELXS-97 (Sheldrick, 2008)'
_diffrn_ambient_temperature 110(2)
_diffrn_measured_fraction_theta_full 0.965
_diffrn_measured_fraction_theta_max 0.965
_diffrn_measurement_device_type 'CCD area detector'
_diffrn_measurement_method 'phi and omega scans'
_diffrn_radiation_monochromator graphite
_diffrn_radiation_source 'fine-focus sealed tube'
_diffrn_radiation_type MoK\a
_diffrn_radiation_wavelength 0.71073
_diffrn_reflns_av_R_equivalents 0.0335
_diffrn_reflns_av_sigmaI/netI 0.0160
_diffrn_reflns_limit_h_max 12
_diffrn_reflns_limit_h_min -12
_diffrn_reflns_limit_k_max 15
_diffrn_reflns_limit_k_min -15
_diffrn_reflns_limit_l_max 24
_diffrn_reflns_limit_l_min -24
_diffrn_reflns_number 34785
_diffrn_reflns_theta_full 31.72
_diffrn_reflns_theta_max 31.72
_diffrn_reflns_theta_min 2.36
_exptl_absorpt_coefficient_mu 0.083
_exptl_absorpt_correction_T_max 0.9676
_exptl_absorpt_correction_T_min 0.9676
_exptl_absorpt_correction_type multi-scan
_exptl_absorpt_process_details 'Blessing, 1995'
_exptl_crystal_colour colourless
_exptl_crystal_density_diffrn 1.263
_exptl_crystal_density_meas ?
_exptl_crystal_density_method 'not measured'
_exptl_crystal_description block
_exptl_crystal_F_000 640
_exptl_crystal_size_max 0.40
_exptl_crystal_size_mid 0.40
_exptl_crystal_size_min 0.40
_refine_diff_density_max 0.403
_refine_diff_density_min -0.183
_refine_diff_density_rms 0.045
_refine_ls_extinction_method none
_refine_ls_goodness_of_fit_ref 1.052
_refine_ls_hydrogen_treatment constr
_refine_ls_matrix_type full
_refine_ls_number_parameters 140
_refine_ls_number_reflns 2565
_refine_ls_number_restraints 404
_refine_ls_restrained_S_all 1.004
_refine_ls_R_factor_all 0.0435
_refine_ls_R_factor_gt 0.0387
_refine_ls_shift/su_max 0.000
_refine_ls_shift/su_mean 0.000
_refine_ls_structure_factor_coef Fsqd
_refine_ls_weighting_details 'calc w=1/[\s^2^(Fo^2^)+(0.0595P)^2^+0.4324P] where P=(Fo^2^+2Fc^2^)/3'
_refine_ls_weighting_scheme calc
_refine_ls_wR_factor_gt 0.1089
_refine_ls_wR_factor_ref 0.1124
_reflns_number_gt 2285
_reflns_number_total 2565
_reflns_threshold_expression >2sigma(I)
_cod_data_source_file om300922m_si_003.cif
_cod_data_source_block jk30
_cod_depositor_comments
;
The following automatic conversions were performed:

'_symmetry_cell_setting' value 'Orthorhombic' changed to
'orthorhombic' according to
/home/saulius/struct/CIF-dictionaries/cif_core.dic dictionary named
'cif_core.dic' version 2.4.2 from 2011-04-26.

Automatic conversion script
Id: cif_fix_values 1891 2012-01-12 08:04:46Z andrius 

The following automatic conversions were performed:

'_exptl_crystal_density_meas' value 'not measured' was changed to '?'
- the value is perceived as not measured.

Automatic conversion script
Id: cif_fix_values 3008 2015-01-20 13:52:24Z robertas 
;
_cod_original_sg_symbol_H-M Pbca
_cod_database_code 4079663

loop_
_symmetry_equiv_pos_as_xyz
'x, y, z'
'-x+1/2, -y, z+1/2'
'-x, y+1/2, -z+1/2'
'x+1/2, -y+1/2, -z'
'-x, -y, -z'
'x-1/2, y, -z-1/2'
'x, -y-1/2, z-1/2'
'-x-1/2, y-1/2, z'

loop_
_atom_site_label
_atom_site_type_symbol
_atom_site_fract_x
_atom_site_fract_y
_atom_site_fract_z
_atom_site_U_iso_or_equiv
_atom_site_adp_type
_atom_site_occupancy
_atom_site_symmetry_multiplicity
_atom_site_calc_flag
_atom_site_refinement_flags
_atom_site_disorder_assembly
_atom_site_disorder_group
O1 O 0.0297(6) 0.1061(2) 0.07388(14) 0.0182(3) Uani 0.8489(16) 1 d PDU A 1
N1 N 0.00192(8) 0.00241(7) 0.03837(4) 0.01515(17) Uani 0.8489(16) 1 d PDU . 1
C1 C -0.02241(12) -0.11622(10) 0.08214(6) 0.01509(19) Uani 0.8489(16) 1 d PDU A 1
C2 C -0.17125(19) -0.16376(11) 0.08981(9) 0.0168(3) Uani 0.8489(16) 1 d PDU A 1
C3 C -0.19439(18) -0.2714(2) 0.13684(13) 0.0170(3) Uani 0.8489(16) 1 d PDU A 1
H3 H -0.2947 -0.3050 0.1427 0.020 Uiso 0.8489(16) 1 calc PR A 1
C4 C -0.07255(17) -0.3308(2) 0.17558(14) 0.0162(3) Uani 0.8489(16) 1 d PDU A 1
C5 C 0.0749(2) -0.28008(15) 0.16601(10) 0.0171(3) Uani 0.8489(16) 1 d PDU A 1
H5 H 0.1579 -0.3201 0.1921 0.021 Uiso 0.8489(16) 1 calc PR A 1
C6 C 0.10409(16) -0.17170(13) 0.11907(6) 0.0165(2) Uani 0.8489(16) 1 d PDU A 1
C7 C -0.30491(15) -0.10495(11) 0.04869(9) 0.0206(3) Uani 0.8489(16) 1 d PDU A 1
H7A H -0.3078 -0.0123 0.0592 0.031 Uiso 0.8489(16) 1 calc PR A 1
H7B H -0.3996 -0.1449 0.0672 0.031 Uiso 0.8489(16) 1 calc PR A 1
H7C H -0.2947 -0.1192 -0.0072 0.031 Uiso 0.8489(16) 1 calc PR A 1
C8 C -0.0927(5) -0.4473(2) 0.22649(16) 0.0236(4) Uani 0.8489(16) 1 d PDU A 1
H8A H -0.0219 -0.5150 0.2099 0.035 Uiso 0.8489(16) 1 calc PR A 1
H8B H -0.1979 -0.4786 0.2222 0.035 Uiso 0.8489(16) 1 calc PR A 1
H8C H -0.0713 -0.4240 0.2805 0.035 Uiso 0.8489(16) 1 calc PR A 1
C9 C 0.26416(13) -0.12256(11) 0.10771(7) 0.0212(2) Uani 0.8489(16) 1 d PDU A 1
H9A H 0.2980 -0.1418 0.0548 0.032 Uiso 0.8489(16) 1 calc PR A 1
H9B H 0.3326 -0.1645 0.1449 0.032 Uiso 0.8489(16) 1 calc PR A 1
H9C H 0.2661 -0.0293 0.1160 0.032 Uiso 0.8489(16) 1 calc PR A 1
O1A O -0.028(4) -0.1207(17) -0.0689(9) 0.0182(3) Uani 0.1511(16) 1 d PDU A 2
N1A N -0.0149(5) -0.0627(4) -0.0045(2) 0.01515(17) Uani 0.1511(16) 1 d PDU . 2
C1A C -0.0368(8) -0.1423(6) 0.0645(4) 0.01509(19) Uani 0.1511(16) 1 d PDU A 2
C2A C 0.0933(11) -0.1795(8) 0.1032(5) 0.0168(3) Uani 0.1511(16) 1 d PDU A 2
C3A C 0.0865(14) -0.2646(10) 0.1583(7) 0.0170(3) Uani 0.1511(16) 1 d PDU A 2
H3A H 0.1771 -0.2864 0.1856 0.020 Uiso 0.1511(16) 1 calc PR A 2
C4A C -0.0451(13) -0.3225(14) 0.1778(9) 0.0162(3) Uani 0.1511(16) 1 d PDU A 2
C5A C -0.1743(14) -0.2807(14) 0.1426(8) 0.0171(3) Uani 0.1511(16) 1 d PDU A 2
H5A H -0.2681 -0.3181 0.1587 0.021 Uiso 0.1511(16) 1 calc PR A 2
C6A C -0.1808(12) -0.1850(10) 0.0831(6) 0.0165(2) Uani 0.1511(16) 1 d PDU A 2
C7A C 0.2526(9) -0.1337(8) 0.0860(5) 0.0206(3) Uani 0.1511(16) 1 d PDU A 2
H7A1 H 0.2688 -0.1326 0.0298 0.031 Uiso 0.1511(16) 1 calc PR A 2
H7A2 H 0.3266 -0.1920 0.1102 0.031 Uiso 0.1511(16) 1 calc PR A 2
H7A3 H 0.2663 -0.0468 0.1068 0.031 Uiso 0.1511(16) 1 calc PR A 2
C8A C -0.083(3) -0.4336(17) 0.2336(11) 0.0236(4) Uani 0.1511(16) 1 d PDU A 2
H8A1 H -0.1125 -0.3985 0.2841 0.035 Uiso 0.1511(16) 1 calc PR A 2
H8A2 H 0.0077 -0.4883 0.2399 0.035 Uiso 0.1511(16) 1 calc PR A 2
H8A3 H -0.1668 -0.4847 0.2123 0.035 Uiso 0.1511(16) 1 calc PR A 2
C9A C -0.3225(11) -0.1310(9) 0.0415(6) 0.0212(2) Uani 0.1511(16) 1 d PDU A 2
H9A1 H -0.4080 -0.1910 0.0476 0.032 Uiso 0.1511(16) 1 calc PR A 2
H9A2 H -0.2999 -0.1201 -0.0138 0.032 Uiso 0.1511(16) 1 calc PR A 2
H9A3 H -0.3498 -0.0476 0.0641 0.032 Uiso 0.1511(16) 1 calc PR A 2

loop_
_atom_site_aniso_label
_atom_site_aniso_U_11
_atom_site_aniso_U_22
_atom_site_aniso_U_33
_atom_site_aniso_U_23
_atom_site_aniso_U_13
_atom_site_aniso_U_12
O1 0.0241(3) 0.0134(8) 0.0172(5) -0.0030(5) -0.0008(4) -0.0015(7)
N1 0.0141(3) 0.0155(3) 0.0158(4) -0.0016(2) -0.0003(2) -0.0006(2)
C1 0.0162(4) 0.0147(5) 0.0143(5) -0.0006(3) -0.0003(3) -0.0008(3)
C2 0.0164(4) 0.0171(6) 0.0170(5) -0.0010(4) 0.0012(4) -0.0001(4)
C3 0.0145(6) 0.0189(6) 0.0176(6) 0.0000(4) -0.0004(4) 0.0010(4)
C4 0.0166(8) 0.0169(5) 0.0151(4) -0.0007(3) 0.0007(6) -0.0022(5)
C5 0.0201(5) 0.0155(6) 0.0157(5) 0.0024(4) 0.0005(4) 0.0001(4)
C6 0.0151(4) 0.0191(4) 0.0154(5) -0.0015(4) -0.0013(4) 0.0013(3)
C7 0.0147(5) 0.0231(6) 0.0240(5) 0.0026(4) -0.0008(4) -0.0005(4)
C8 0.0285(7) 0.0200(8) 0.0222(8) 0.0038(6) 0.0032(6) 0.0000(6)
C9 0.0159(4) 0.0221(4) 0.0255(6) 0.0009(4) -0.0019(4) -0.0003(3)
O1A 0.0241(3) 0.0134(8) 0.0172(5) -0.0030(5) -0.0008(4) -0.0015(7)
N1A 0.0141(3) 0.0155(3) 0.0158(4) -0.0016(2) -0.0003(2) -0.0006(2)
C1A 0.0162(4) 0.0147(5) 0.0143(5) -0.0006(3) -0.0003(3) -0.0008(3)
C2A 0.0164(4) 0.0171(6) 0.0170(5) -0.0010(4) 0.0012(4) -0.0001(4)
C3A 0.0145(6) 0.0189(6) 0.0176(6) 0.0000(4) -0.0004(4) 0.0010(4)
C4A 0.0166(8) 0.0169(5) 0.0151(4) -0.0007(3) 0.0007(6) -0.0022(5)
C5A 0.0201(5) 0.0155(6) 0.0157(5) 0.0024(4) 0.0005(4) 0.0001(4)
C6A 0.0151(4) 0.0191(4) 0.0154(5) -0.0015(4) -0.0013(4) 0.0013(3)
C7A 0.0147(5) 0.0231(6) 0.0240(5) 0.0026(4) -0.0008(4) -0.0005(4)
C8A 0.0285(7) 0.0200(8) 0.0222(8) 0.0038(6) 0.0032(6) 0.0000(6)
C9A 0.0159(4) 0.0221(4) 0.0255(6) 0.0009(4) -0.0019(4) -0.0003(3)

loop_
_atom_type_symbol
_atom_type_description
_atom_type_scat_dispersion_real
_atom_type_scat_dispersion_imag
_atom_type_scat_source
C C 0.0033 0.0016 'International Tables Vol C Tables 4.2.6.8 and 6.1.1.4'
H H 0.0000 0.0000 'International Tables Vol C Tables 4.2.6.8 and 6.1.1.4'
N N 0.0061 0.0033 'International Tables Vol C Tables 4.2.6.8 and 6.1.1.4'
O O 0.0106 0.0060 'International Tables Vol C Tables 4.2.6.8 and 6.1.1.4'

loop_
_geom_angle_atom_site_label_1
_geom_angle_atom_site_label_2
_geom_angle_atom_site_label_3
_geom_angle
_geom_angle_site_symmetry_1
_geom_angle_site_symmetry_3
O1 N1 N1 121.44(15) . 5
O1 N1 C1 119.82(14) . .
N1 N1 C1 118.71(9) 5 .
C2 C1 C6 123.18(11) . .
C2 C1 N1 118.84(10) . .
C6 C1 N1 117.82(10) . .
C3 C2 C1 118.21(14) . .
C3 C2 C7 119.23(13) . .
C1 C2 C7 122.55(12) . .
C2 C3 C4 121.29(17) . .
C3 C4 C5 118.54(17) . .
C3 C4 C8 122.90(19) . .
C5 C4 C8 118.6(2) . .
C4 C5 C6 122.27(18) . .
C1 C6 C5 116.51(14) . .
C1 C6 C9 122.48(11) . .
C5 C6 C9 120.97(13) . .
O1A N1A N1A 125.6(10) . 5
O1A N1A C1A 115.6(10) . .
N1A N1A C1A 118.8(5) 5 .
C6A C1A C2A 123.7(7) . .
C6A C1A N1A 119.5(7) . .
C2A C1A N1A 116.5(6) . .
C3A C2A C1A 120.5(9) . .
C3A C2A C7A 113.7(9) . .
C1A C2A C7A 125.7(7) . .
C2A C3A C4A 121.8(12) . .
C3A C4A C5A 117.4(11) . .
C3A C4A C8A 132.5(14) . .
C5A C4A C8A 110.1(13) . .
C4A C5A C6A 125.3(12) . .
C1A C6A C5A 110.8(9) . .
C1A C6A C9A 120.8(8) . .
C5A C6A C9A 128.4(9) . .

loop_
_geom_bond_atom_site_label_1
_geom_bond_atom_site_label_2
_geom_bond_distance
_geom_bond_site_symmetry_2
O1 N1 1.263(3) .
N1 N1 1.3248(15) 5
N1 C1 1.4615(12) .
C1 C2 1.3998(17) .
C1 C6 1.4016(15) .
C2 C3 1.397(2) .
C2 C7 1.499(2) .
C3 C4 1.4021(19) .
C4 C5 1.4043(18) .
C4 C8 1.506(2) .
C5 C6 1.4106(16) .
C6 C9 1.5042(18) .
O1A N1A 1.268(14) .
N1A N1A 1.339(8) 5
N1A C1A 1.462(7) .
C1A C6A 1.375(11) .
C1A C2A 1.376(10) .
C2A C3A 1.300(12) .
C2A C7A 1.503(11) .
C3A C4A 1.342(12) .
C4A C5A 1.355(13) .
C4A C8A 1.538(14) .
C5A C6A 1.430(13) .
C6A C9A 1.539(12) .
